data_7109519
loop_
_publ_author_name
'Mary S. Collins'
'Matthew E. Carnes'
'Aaron C. Sather'
'Orion B. Berryman'
'Lev N. Zakharov'
'Simon J. Teat'
'Darren W. Johnson'

_publ_section_title
;
 Pnictogen-directed synthesis of discrete disulfide macrocycles
;
_journal_name_full Chem.Commun.
_journal_page_first 6599
_journal_paper_doi 10.1039/c3cc43524e
_journal_volume 49
_journal_year 2013
_chemical_formula_sum 'C37.25 H33 Cl3 S6'
_chemical_formula_weight 779.35
_chemical_name_systematic
; 
 ? 
;
_space_group_IT_number 15
_symmetry_cell_setting monoclinic
_symmetry_space_group_name_Hall '-C 2yc'
_symmetry_space_group_name_H-M 'C 1 2/c 1'
_atom_sites_solution_hydrogens geom
_atom_sites_solution_primary direct
_atom_sites_solution_secondary difmap
_audit_creation_method SHELXTL
_cell_angle_alpha 90.00
_cell_angle_beta 112.434(2)
_cell_angle_gamma 90.00
_cell_formula_units_Z 8
_cell_length_a 24.141(2)
_cell_length_b 21.7139(17)
_cell_length_c 14.5348(12)
_cell_measurement_temperature 173(2)
_cell_volume 7042.5(10)
_computing_cell_refinement 'Bruker SAINT'
_computing_data_collection 'Bruker SMART'
_computing_data_reduction 'Bruker SAINT'
_computing_molecular_graphics 'Bruker SHELXTL'
_computing_publication_material 'Bruker SHELXTL'
_computing_structure_refinement 'SHELXL-97 (Sheldrick, 2008)'
_computing_structure_solution 'SHELXS-97 (Sheldrick, 2008)'
_diffrn_ambient_temperature 173(2)
_diffrn_measured_fraction_theta_full 0.999
_diffrn_measured_fraction_theta_max 0.999
_diffrn_measurement_device_type 'Bruker Apex CCD'
_diffrn_measurement_method 'Phi and omega scan'
_diffrn_radiation_monochromator graphite
_diffrn_radiation_source 'fine-focus sealed tube'
_diffrn_radiation_type MoK\a
_diffrn_radiation_wavelength 0.71073
_diffrn_reflns_av_R_equivalents 0.0502
_diffrn_reflns_av_sigmaI/netI 0.0687
_diffrn_reflns_limit_h_max 25
_diffrn_reflns_limit_h_min -28
_diffrn_reflns_limit_k_max 24
_diffrn_reflns_limit_k_min -25
_diffrn_reflns_limit_l_max 17
_diffrn_reflns_limit_l_min -12
_diffrn_reflns_number 18419
_diffrn_reflns_theta_full 25.00
_diffrn_reflns_theta_max 25.00
_diffrn_reflns_theta_min 1.31
_exptl_absorpt_coefficient_mu 0.645
_exptl_absorpt_correction_T_max 0.9872
_exptl_absorpt_correction_T_min 0.9209
_exptl_absorpt_correction_type multi-scan
_exptl_absorpt_process_details SADABS
_exptl_crystal_density_diffrn 1.470
_exptl_crystal_density_method 'not measured'
_exptl_crystal_description plate
_exptl_crystal_F_000 3228
_exptl_crystal_size_max 0.13
_exptl_crystal_size_mid 0.12
_exptl_crystal_size_min 0.02
_refine_diff_density_max 0.929
_refine_diff_density_min -0.535
_refine_diff_density_rms 0.079
_refine_ls_extinction_method none
_refine_ls_goodness_of_fit_ref 1.058
_refine_ls_hydrogen_treatment constr
_refine_ls_matrix_type full
_refine_ls_number_parameters 425
_refine_ls_number_reflns 6202
_refine_ls_number_restraints 0
_refine_ls_restrained_S_all 1.058
_refine_ls_R_factor_all 0.0921
_refine_ls_R_factor_gt 0.0579
_refine_ls_shift/su_max 0.002
_refine_ls_shift/su_mean 0.000
_refine_ls_structure_factor_coef Fsqd
_refine_ls_weighting_details 'calc w=1/[\s^2^(Fo^2^)+(0.0676P)^2^+9.1655P] where P=(Fo^2^+2Fc^2^)/3'
_refine_ls_weighting_scheme calc
_refine_ls_wR_factor_gt 0.1389
_refine_ls_wR_factor_ref 0.1627
_reflns_number_gt 4212
_reflns_number_total 6202
_reflns_threshold_expression >2sigma(I)
_cod_data_source_file c3cc43524e.txt
_cod_data_source_block ob122
_cod_original_cell_volume 7042.4(10)
_cod_original_sg_symbol_H-M C2/c
_cod_database_code 7109519

loop_
_symmetry_equiv_pos_as_xyz
'x, y, z'
'-x, y, -z+1/2'
'x+1/2, y+1/2, z'
'-x+1/2, y+1/2, -z+1/2'
'-x, -y, -z'
'x, -y, z-1/2'
'-x+1/2, -y+1/2, -z'
'x+1/2, -y+1/2, z-1/2'

loop_
_atom_site_label
_atom_site_type_symbol
_atom_site_fract_x
_atom_site_fract_y
_atom_site_fract_z
_atom_site_U_iso_or_equiv
_atom_site_adp_type
_atom_site_occupancy
_atom_site_symmetry_multiplicity
_atom_site_calc_flag
_atom_site_refinement_flags
_atom_site_disorder_group
S1 S 0.42013(6) 0.70673(6) 0.76882(9) 0.0423(3) Uani 1 1 d . .
S2 S 0.48072(6) 0.65328(6) 0.87449(10) 0.0467(4) Uani 1 1 d . .
S3 S 0.19947(6) 0.48937(5) 0.96400(9) 0.0406(3) Uani 1 1 d . .
S4 S 0.12052(6) 0.51110(6) 0.97531(9) 0.0420(3) Uani 1 1 d . .
S5 S 0.06737(5) 0.82383(5) 0.63377(9) 0.0407(3) Uani 1 1 d . .
S6 S 0.10230(6) 0.90223(5) 0.60197(9) 0.0402(3) Uani 1 1 d . .
Cl1 Cl 0.07769(8) 0.64336(7) 0.35362(11) 0.0685(5) Uani 1 1 d . .
Cl2 Cl -0.01236(7) 0.58672(8) 0.41626(12) 0.0689(5) Uani 1 1 d . .
Cl3 Cl 0.26274(8) 0.71362(8) 0.92706(14) 0.0797(5) Uani 1 1 d . .
C1 C 0.3639(2) 0.7229(2) 0.8230(3) 0.0403(12) Uani 1 1 d . .
H1A H 0.3368 0.6871 0.8120 0.048 Uiso 1 1 calc R .
H1B H 0.3844 0.7291 0.8957 0.048 Uiso 1 1 calc R .
C2 C 0.3278(2) 0.7793(2) 0.7770(3) 0.0357(11) Uani 1 1 d . .
C3 C 0.3430(2) 0.8350(2) 0.8232(4) 0.0401(12) Uani 1 1 d . .
H3A H 0.3775 0.8377 0.8831 0.048 Uiso 1 1 calc R .
C4 C 0.3091(2) 0.8885(2) 0.7847(3) 0.0416(12) Uani 1 1 d . .
H4A H 0.3220 0.9270 0.8171 0.050 Uiso 1 1 calc R .
C5 C 0.2582(2) 0.8856(2) 0.7021(3) 0.0381(11) Uani 1 1 d . .
H5A H 0.2350 0.9218 0.6779 0.046 Uiso 1 1 calc R .
C6 C 0.2391(2) 0.8284(2) 0.6507(3) 0.0316(10) Uani 1 1 d . .
C7 C 0.27521(19) 0.7751(2) 0.6880(3) 0.0316(10) Uani 1 1 d . .
C8 C 0.2565(2) 0.7189(2) 0.6350(3) 0.0353(11) Uani 1 1 d . .
H8A H 0.2803 0.6830 0.6579 0.042 Uiso 1 1 calc R .
C9 C 0.2060(2) 0.7155(2) 0.5535(3) 0.0377(11) Uani 1 1 d . .
H9A H 0.1946 0.6775 0.5191 0.045 Uiso 1 1 calc R .
C10 C 0.1695(2) 0.7679(2) 0.5181(3) 0.0363(11) Uani 1 1 d . .
H10A H 0.1334 0.7644 0.4609 0.044 Uiso 1 1 calc R .
C11 C 0.1851(2) 0.8239(2) 0.5649(3) 0.0341(11) Uani 1 1 d . .
C12 C 0.1440(2) 0.8784(2) 0.5251(3) 0.0381(11) Uani 1 1 d . .
H12A H 0.1149 0.8681 0.4576 0.046 Uiso 1 1 calc R .
H12B H 0.1682 0.9137 0.5186 0.046 Uiso 1 1 calc R .
C13 C 0.1249(2) 0.7996(2) 0.7536(3) 0.0389(11) Uani 1 1 d . .
H13A H 0.1609 0.7847 0.7433 0.047 Uiso 1 1 calc R .
H13B H 0.1368 0.8350 0.7999 0.047 Uiso 1 1 calc R .
C14 C 0.10018(19) 0.74902(19) 0.7974(3) 0.0329(11) Uani 1 1 d . .
C15 C 0.0758(2) 0.7638(2) 0.8662(3) 0.0396(12) Uani 1 1 d . .
H15A H 0.0744 0.8056 0.8843 0.048 Uiso 1 1 calc R .
C16 C 0.0533(2) 0.7177(2) 0.9096(3) 0.0389(12) Uani 1 1 d . .
H16A H 0.0347 0.7288 0.9542 0.047 Uiso 1 1 calc R .
C17 C 0.0576(2) 0.6576(2) 0.8890(3) 0.0387(12) Uani 1 1 d . .
H17A H 0.0442 0.6271 0.9225 0.046 Uiso 1 1 calc R .
C18 C 0.08172(19) 0.6392(2) 0.8186(3) 0.0310(10) Uani 1 1 d . .
C19 C 0.10190(19) 0.6862(2) 0.7697(3) 0.0312(10) Uani 1 1 d . .
C20 C 0.1225(2) 0.6685(2) 0.6944(3) 0.0362(11) Uani 1 1 d . .
H20A H 0.1360 0.6992 0.6612 0.043 Uiso 1 1 calc R .
C21 C 0.1231(2) 0.6085(2) 0.6689(3) 0.0406(12) Uani 1 1 d . .
H21A H 0.1358 0.5978 0.6167 0.049 Uiso 1 1 calc R .
C22 C 0.1052(2) 0.5620(2) 0.7189(3) 0.0393(12) Uani 1 1 d . .
H22A H 0.1064 0.5202 0.7006 0.047 Uiso 1 1 calc R .
C23 C 0.0861(2) 0.5763(2) 0.7933(3) 0.0358(11) Uani 1 1 d . .
C24 C 0.0685(2) 0.5253(2) 0.8472(3) 0.0411(12) Uani 1 1 d . .
H24A H 0.0642 0.4868 0.8087 0.049 Uiso 1 1 calc R .
H24B H 0.0287 0.5352 0.8482 0.049 Uiso 1 1 calc R .
C25 C 0.2391(2) 0.5638(2) 0.9947(4) 0.0415(12) Uani 1 1 d . .
H25A H 0.2176 0.5943 0.9428 0.050 Uiso 1 1 calc R .
H25B H 0.2391 0.5788 1.0589 0.050 Uiso 1 1 calc R .
C26 C 0.3026(2) 0.55855(19) 1.0018(3) 0.0357(11) Uani 1 1 d . .
C27 C 0.3484(2) 0.5569(2) 1.0923(4) 0.0410(12) Uani 1 1 d . .
H27A H 0.3393 0.5557 1.1504 0.049 Uiso 1 1 calc R .
C28 C 0.4091(2) 0.5569(2) 1.1031(4) 0.0434(13) Uani 1 1 d . .
H28A H 0.4401 0.5543 1.1674 0.052 Uiso 1 1 calc R .
C29 C 0.4231(2) 0.56066(19) 1.0207(4) 0.0398(12) Uani 1 1 d . .
H29A H 0.4638 0.5629 1.0281 0.048 Uiso 1 1 calc R .
C30 C 0.3775(2) 0.56131(18) 0.9247(3) 0.0334(11) Uani 1 1 d . .
C31 C 0.3907(2) 0.56487(19) 0.8360(4) 0.0408(12) Uani 1 1 d . .
C32 C 0.3444(3) 0.5639(2) 0.7449(4) 0.0489(14) Uani 1 1 d . .
H32A H 0.3531 0.5660 0.6865 0.059 Uiso 1 1 calc R .
C33 C 0.2846(3) 0.5599(2) 0.7355(4) 0.0488(14) Uani 1 1 d . .
H33A H 0.2535 0.5581 0.6712 0.059 Uiso 1 1 calc R .
C34 C 0.2708(2) 0.5586(2) 0.8178(4) 0.0425(12) Uani 1 1 d . .
H34A H 0.2300 0.5575 0.8105 0.051 Uiso 1 1 calc R .
C35 C 0.3167(2) 0.55887(18) 0.9150(3) 0.0335(11) Uani 1 1 d . .
C36 C 0.4531(3) 0.5737(2) 0.8404(4) 0.0531(14) Uani 1 1 d . .
H36A H 0.4541 0.5636 0.7747 0.064 Uiso 1 1 calc R .
H36B H 0.4802 0.5448 0.8899 0.064 Uiso 1 1 calc R .
C38 C 0.0255(3) 0.6550(3) 0.4082(4) 0.0699(19) Uani 1 1 d . .
H38A H -0.0043 0.6858 0.3688 0.084 Uiso 1 1 calc R .
H38B H 0.0463 0.6720 0.4760 0.084 Uiso 1 1 calc R .
C37 C 0.2328(5) 0.7207(5) 1.0231(8) 0.000(2) Uani 0.25 1 d P 1

loop_
_atom_site_aniso_label
_atom_site_aniso_U_11
_atom_site_aniso_U_22
_atom_site_aniso_U_33
_atom_site_aniso_U_23
_atom_site_aniso_U_13
_atom_site_aniso_U_12
S1 0.0364(7) 0.0506(8) 0.0422(7) 0.0124(6) 0.0175(6) 0.0043(6)
S2 0.0335(7) 0.0546(8) 0.0514(8) 0.0134(6) 0.0155(6) 0.0063(6)
S3 0.0457(8) 0.0323(6) 0.0396(7) 0.0036(5) 0.0115(6) -0.0042(5)
S4 0.0424(8) 0.0470(7) 0.0332(7) 0.0089(5) 0.0106(6) -0.0099(6)
S5 0.0369(7) 0.0378(7) 0.0466(7) 0.0121(5) 0.0151(6) -0.0018(5)
S6 0.0427(7) 0.0286(6) 0.0501(8) 0.0088(5) 0.0187(6) 0.0020(5)
Cl1 0.0860(12) 0.0526(9) 0.0567(9) 0.0000(7) 0.0158(8) -0.0167(8)
Cl2 0.0579(10) 0.0869(11) 0.0661(10) -0.0088(8) 0.0284(8) 0.0168(8)
Cl3 0.0857(13) 0.0791(11) 0.0979(13) -0.0070(9) 0.0616(11) -0.0097(9)
C1 0.035(3) 0.047(3) 0.036(3) 0.003(2) 0.011(2) 0.003(2)
C2 0.032(3) 0.042(3) 0.036(3) -0.001(2) 0.016(2) -0.003(2)
C3 0.033(3) 0.046(3) 0.037(3) 0.002(2) 0.009(2) -0.006(2)
C4 0.042(3) 0.039(3) 0.041(3) -0.006(2) 0.013(2) -0.012(2)
C5 0.040(3) 0.039(3) 0.038(3) 0.005(2) 0.018(2) -0.002(2)
C6 0.033(3) 0.036(3) 0.030(2) 0.001(2) 0.017(2) -0.004(2)
C7 0.029(2) 0.038(3) 0.032(3) 0.003(2) 0.017(2) -0.002(2)
C8 0.040(3) 0.033(3) 0.037(3) 0.002(2) 0.019(2) -0.001(2)
C9 0.043(3) 0.040(3) 0.033(3) -0.006(2) 0.018(2) -0.009(2)
C10 0.038(3) 0.045(3) 0.028(2) 0.002(2) 0.015(2) -0.006(2)
C11 0.033(3) 0.040(3) 0.034(3) 0.003(2) 0.017(2) -0.001(2)
C12 0.034(3) 0.044(3) 0.034(3) 0.009(2) 0.011(2) -0.004(2)
C13 0.047(3) 0.031(2) 0.039(3) 0.002(2) 0.017(2) 0.000(2)
C14 0.034(3) 0.032(2) 0.029(2) 0.0052(19) 0.008(2) 0.001(2)
C15 0.046(3) 0.036(3) 0.037(3) -0.001(2) 0.015(2) 0.005(2)
C16 0.042(3) 0.048(3) 0.031(3) 0.002(2) 0.020(2) 0.007(2)
C17 0.035(3) 0.052(3) 0.029(3) 0.010(2) 0.012(2) 0.002(2)
C18 0.027(2) 0.038(3) 0.023(2) 0.0044(19) 0.0040(19) -0.0004(19)
C19 0.031(3) 0.036(2) 0.025(2) 0.0046(19) 0.010(2) -0.0011(19)
C20 0.043(3) 0.040(3) 0.026(2) 0.003(2) 0.014(2) -0.004(2)
C21 0.051(3) 0.042(3) 0.029(3) -0.001(2) 0.016(2) 0.003(2)
C22 0.047(3) 0.030(3) 0.035(3) -0.002(2) 0.009(2) 0.001(2)
C23 0.036(3) 0.034(3) 0.030(3) 0.007(2) 0.005(2) -0.005(2)
C24 0.039(3) 0.037(3) 0.036(3) 0.008(2) 0.003(2) -0.006(2)
C25 0.045(3) 0.035(3) 0.049(3) -0.004(2) 0.023(2) -0.008(2)
C26 0.046(3) 0.023(2) 0.039(3) -0.0023(19) 0.018(2) -0.005(2)
C27 0.056(3) 0.033(3) 0.036(3) -0.001(2) 0.019(3) -0.005(2)
C28 0.050(3) 0.037(3) 0.035(3) 0.006(2) 0.007(2) -0.004(2)
C29 0.041(3) 0.032(3) 0.046(3) 0.005(2) 0.015(2) 0.002(2)
C30 0.045(3) 0.019(2) 0.035(3) 0.0006(18) 0.015(2) 0.0028(19)
C31 0.059(3) 0.024(2) 0.047(3) -0.001(2) 0.030(3) 0.003(2)
C32 0.073(4) 0.040(3) 0.040(3) -0.008(2) 0.028(3) -0.004(3)
C33 0.066(4) 0.040(3) 0.031(3) -0.004(2) 0.009(3) -0.009(3)
C34 0.048(3) 0.035(3) 0.042(3) 0.002(2) 0.014(2) -0.005(2)
C35 0.045(3) 0.018(2) 0.038(3) -0.0004(19) 0.015(2) -0.0001(19)
C36 0.067(4) 0.048(3) 0.059(4) 0.009(3) 0.039(3) 0.014(3)
C38 0.077(5) 0.064(4) 0.052(4) -0.011(3) 0.006(3) 0.029(3)
C37 -0.002(6) -0.004(5) 0.004(6) 0.006(4) 0.000(5) -0.001(4)

loop_
_atom_type_symbol
_atom_type_description
_atom_type_scat_dispersion_real
_atom_type_scat_dispersion_imag
_atom_type_scat_source
C C 0.0033 0.0016 'International Tables Vol C Tables 4.2.6.8 and 6.1.1.4'
H H 0.0000 0.0000 'International Tables Vol C Tables 4.2.6.8 and 6.1.1.4'
S S 0.1246 0.1234 'International Tables Vol C Tables 4.2.6.8 and 6.1.1.4'
Cl Cl 0.1484 0.1585 'International Tables Vol C Tables 4.2.6.8 and 6.1.1.4'

loop_
_geom_angle_atom_site_label_1
_geom_angle_atom_site_label_2
_geom_angle_atom_site_label_3
_geom_angle
_geom_angle_site_symmetry_1
_geom_angle_site_symmetry_3
C1 S1 S2 102.74(15) . .
C36 S2 S1 104.41(19) . .
C25 S3 S4 101.20(17) . .
C24 S4 S3 104.95(18) . .
C13 S5 S6 103.06(16) . .
C12 S6 S5 105.85(16) . .
C37 Cl3 C37 63.1(6) 7_567 .
C2 C1 S1 111.2(3) . .
C2 C1 H1A 109.4 . .
S1 C1 H1A 109.4 . .
C2 C1 H1B 109.4 . .
S1 C1 H1B 109.4 . .
H1A C1 H1B 108.0 . .
C3 C2 C7 118.8(4) . .
C3 C2 C1 120.1(4) . .
C7 C2 C1 120.9(4) . .
C2 C3 C4 122.0(4) . .
C2 C3 H3A 119.0 . .
C4 C3 H3A 119.0 . .
C5 C4 C3 120.4(4) . .
C5 C4 H4A 119.8 . .
C3 C4 H4A 119.8 . .
C4 C5 C6 120.4(4) . .
C4 C5 H5A 119.8 . .
C6 C5 H5A 119.8 . .
C11 C6 C7 120.0(4) . .
C11 C6 C5 121.5(4) . .
C7 C6 C5 118.5(4) . .
C8 C7 C2 122.3(4) . .
C8 C7 C6 118.0(4) . .
C2 C7 C6 119.7(4) . .
C9 C8 C7 121.3(4) . .
C9 C8 H8A 119.3 . .
C7 C8 H8A 119.3 . .
C8 C9 C10 120.6(4) . .
C8 C9 H9A 119.7 . .
C10 C9 H9A 119.7 . .
C11 C10 C9 121.2(4) . .
C11 C10 H10A 119.4 . .
C9 C10 H10A 119.4 . .
C10 C11 C6 118.9(4) . .
C10 C11 C12 119.1(4) . .
C6 C11 C12 122.0(4) . .
C11 C12 S6 114.8(3) . .
C11 C12 H12A 108.6 . .
S6 C12 H12A 108.6 . .
C11 C12 H12B 108.6 . .
S6 C12 H12B 108.6 . .
H12A C12 H12B 107.5 . .
C14 C13 S5 109.4(3) . .
C14 C13 H13A 109.8 . .
S5 C13 H13A 109.8 . .
C14 C13 H13B 109.8 . .
S5 C13 H13B 109.8 . .
H13A C13 H13B 108.3 . .
C15 C14 C19 119.6(4) . .
C15 C14 C13 119.1(4) . .
C19 C14 C13 121.3(4) . .
C14 C15 C16 120.6(4) . .
C14 C15 H15A 119.7 . .
C16 C15 H15A 119.7 . .
C17 C16 C15 120.9(5) . .
C17 C16 H16A 119.6 . .
C15 C16 H16A 119.6 . .
C16 C17 C18 121.5(5) . .
C16 C17 H17A 119.3 . .
C18 C17 H17A 119.3 . .
C17 C18 C23 123.2(4) . .
C17 C18 C19 118.0(4) . .
C23 C18 C19 118.8(4) . .
C20 C19 C14 122.3(4) . .
C20 C19 C18 118.4(4) . .
C14 C19 C18 119.3(4) . .
C21 C20 C19 121.1(4) . .
C21 C20 H20A 119.5 . .
C19 C20 H20A 119.5 . .
C20 C21 C22 120.7(5) . .
C20 C21 H21A 119.6 . .
C22 C21 H21A 119.6 . .
C23 C22 C21 120.7(4) . .
C23 C22 H22A 119.7 . .
C21 C22 H22A 119.7 . .
C22 C23 C18 120.1(4) . .
C22 C23 C24 119.5(4) . .
C18 C23 C24 120.3(4) . .
C23 C24 S4 115.6(3) . .
C23 C24 H24A 108.4 . .
S4 C24 H24A 108.4 . .
C23 C24 H24B 108.4 . .
S4 C24 H24B 108.4 . .
H24A C24 H24B 107.4 . .
C26 C25 S3 111.9(3) . .
C26 C25 H25A 109.2 . .
S3 C25 H25A 109.2 . .
C26 C25 H25B 109.2 . .
S3 C25 H25B 109.2 . .
H25A C25 H25B 107.9 . .
C27 C26 C35 118.4(5) . .
C27 C26 C25 120.1(4) . .
C35 C26 C25 121.4(4) . .
C26 C27 C28 122.3(5) . .
C26 C27 H27A 118.9 . .
C28 C27 H27A 118.9 . .
C29 C28 C27 119.7(5) . .
C29 C28 H28A 120.2 . .
C27 C28 H28A 120.2 . .
C28 C29 C30 120.6(5) . .
C28 C29 H29A 119.7 . .
C30 C29 H29A 119.7 . .
C29 C30 C35 119.0(4) . .
C29 C30 C31 122.0(5) . .
C35 C30 C31 119.0(4) . .
C32 C31 C30 119.1(5) . .
C32 C31 C36 118.7(5) . .
C30 C31 C36 122.1(5) . .
C31 C32 C33 121.7(5) . .
C31 C32 H32A 119.1 . .
C33 C32 H32A 119.1 . .
C34 C33 C32 120.4(5) . .
C34 C33 H33A 119.8 . .
C32 C33 H33A 119.8 . .
C33 C34 C35 120.8(5) . .
C33 C34 H34A 119.6 . .
C35 C34 H34A 119.6 . .
C30 C35 C34 118.9(4) . .
C30 C35 C26 119.9(4) . .
C34 C35 C26 121.2(4) . .
C31 C36 S2 112.7(3) . .
C31 C36 H36A 109.0 . .
S2 C36 H36A 109.0 . .
C31 C36 H36B 109.0 . .
S2 C36 H36B 109.0 . .
H36A C36 H36B 107.8 . .
Cl1 C38 Cl2 112.9(3) . .
Cl1 C38 H38A 109.0 . .
Cl2 C38 H38A 109.0 . .
Cl1 C38 H38B 109.0 . .
Cl2 C38 H38B 109.0 . .
H38A C38 H38B 107.8 . .
Cl3 C37 C37 64.6(6) 7_567 7_567
Cl3 C37 Cl3 116.9(6) 7_567 .
C37 C37 Cl3 52.3(6) 7_567 .

loop_
_geom_bond_atom_site_label_1
_geom_bond_atom_site_label_2
_geom_bond_distance
_geom_bond_site_symmetry_2
S1 C1 1.844(5) .
S1 S2 2.0324(17) .
S2 C36 1.850(5) .
S3 C25 1.844(4) .
S3 S4 2.0298(19) .
S4 C24 1.832(4) .
S5 C13 1.842(5) .
S5 S6 2.0299(17) .
S6 C12 1.842(5) .
Cl1 C38 1.746(7) .
Cl2 C38 1.768(7) .
Cl3 C37 1.583(11) 7_567
Cl3 C37 1.808(12) .
C1 C2 1.504(6) .
C1 H1A 0.9900 .
C1 H1B 0.9900 .
C2 C3 1.363(6) .
C2 C7 1.428(6) .
C3 C4 1.410(6) .
C3 H3A 0.9500 .
C4 C5 1.353(6) .
C4 H4A 0.9500 .
C5 C6 1.432(6) .
C5 H5A 0.9500 .
C6 C11 1.421(6) .
C6 C7 1.427(6) .
C7 C8 1.422(6) .
C8 C9 1.339(6) .
C8 H8A 0.9500 .
C9 C10 1.410(6) .
C9 H9A 0.9500 .
C10 C11 1.374(6) .
C10 H10A 0.9500 .
C11 C12 1.511(6) .
C12 H12A 0.9900 .
C12 H12B 0.9900 .
C13 C14 1.503(6) .
C13 H13A 0.9900 .
C13 H13B 0.9900 .
C14 C15 1.376(6) .
C14 C19 1.427(6) .
C15 C16 1.398(6) .
C15 H15A 0.9500 .
C16 C17 1.352(6) .
C16 H16A 0.9500 .
C17 C18 1.413(6) .
C17 H17A 0.9500 .
C18 C23 1.429(6) .
C18 C19 1.432(6) .
C19 C20 1.417(6) .
C20 C21 1.356(6) .
C20 H20A 0.9500 .
C21 C22 1.405(6) .
C21 H21A 0.9500 .
C22 C23 1.364(7) .
C22 H22A 0.9500 .
C23 C24 1.507(6) .
C24 H24A 0.9900 .
C24 H24B 0.9900 .
C25 C26 1.501(7) .
C25 H25A 0.9900 .
C25 H25B 0.9900 .
C26 C27 1.358(6) .
C26 C35 1.427(6) .
C27 C28 1.413(7) .
C27 H27A 0.9500 .
C28 C29 1.364(7) .
C28 H28A 0.9500 .
C29 C30 1.409(6) .
C29 H29A 0.9500 .
C30 C35 1.419(6) .
C30 C31 1.444(6) .
C31 C32 1.369(7) .
C31 C36 1.495(7) .
C32 C33 1.401(7) .
C32 H32A 0.9500 .
C33 C34 1.359(7) .
C33 H33A 0.9500 .
C34 C35 1.425(6) .
C34 H34A 0.9500 .
C36 H36A 0.9900 .
C36 H36B 0.9900 .
C38 H38A 0.9900 .
C38 H38B 0.9900 .
C37 Cl3 1.583(11) 7_567
C37 C37 1.78(2) 7_567
